data_4511083
loop_
_publ_author_name
'Long, Sihui'
'Li, Tonglei'

_publ_section_title
;
 Controlled Formation of the Acid&#x2212;Pyridine Heterosynthon over the
 Acid&#x2212;Acid Homosynthon in 2-Anilinonicotinic Acids
;
_journal_issue 12
_journal_name_full 'Crystal Growth &amp; Design'
_journal_page_first 4993
_journal_paper_doi 10.1021/cg900786b
_journal_volume 9
_journal_year 2009
_chemical_formula_moiety 'C15 H16 N2 O2'
_chemical_formula_sum 'C15 H16 N2 O2'
_chemical_formula_weight 256.30
_chemical_name_systematic
; 
 ? 
;
_space_group_IT_number 14
_symmetry_cell_setting monoclinic
_symmetry_space_group_name_Hall '-P 2ybc'
_symmetry_space_group_name_H-M 'P 1 21/c 1'
_atom_sites_solution_hydrogens geom
_atom_sites_solution_primary direct
_atom_sites_solution_secondary difmap
_audit_creation_method SHELXL-97
_cell_angle_alpha 90.00
_cell_angle_beta 104.07(1)
_cell_angle_gamma 90.00
_cell_formula_units_Z 8
_cell_length_a 22.242(3)
_cell_length_b 8.921(1)
_cell_length_c 14.367(2)
_cell_measurement_reflns_used 6707
_cell_measurement_temperature 90.0(2)
_cell_measurement_theta_max 27.48
_cell_measurement_theta_min 1.00
_cell_volume 2765.2(6)
_computing_cell_refinement 'DENZO-SMN (Nonius, 1997)'
_computing_data_collection 'COLLECT (Nonius, 1997)'
_computing_data_reduction 'DENZO-SMN (Nonius, 1997)'
_computing_molecular_graphics 'XP in SHELXTL (Bruker, 1995)'
_computing_publication_material 'SHELX-97 and local procedures'
_computing_structure_refinement 'SHELXL-97 (Sheldrick, 1997)'
_computing_structure_solution 'SHELXS-97 (Sheldrick, 1990)'
_diffrn_ambient_temperature 90.0(2)
_diffrn_detector_area_resol_mean 18
_diffrn_measured_fraction_theta_full 0.998
_diffrn_measured_fraction_theta_max 0.998
_diffrn_measurement_device_type 'Nonius KappaCCD diffractometer'
_diffrn_measurement_method '\w scans at fixed \c = 55\%'
_diffrn_radiation_monochromator graphite
_diffrn_radiation_source 'fine-focus sealed tube'
_diffrn_radiation_type MoK\a
_diffrn_radiation_wavelength 0.71073
_diffrn_reflns_av_R_equivalents 0.0478
_diffrn_reflns_av_sigmaI/netI 0.0647
_diffrn_reflns_limit_h_max 28
_diffrn_reflns_limit_h_min -28
_diffrn_reflns_limit_k_max 11
_diffrn_reflns_limit_k_min -11
_diffrn_reflns_limit_l_max 18
_diffrn_reflns_limit_l_min -18
_diffrn_reflns_number 12239
_diffrn_reflns_theta_full 27.49
_diffrn_reflns_theta_max 27.49
_diffrn_reflns_theta_min 1.89
_exptl_absorpt_coefficient_mu 0.083
_exptl_absorpt_correction_T_max 0.9877
_exptl_absorpt_correction_T_min 0.9676
_exptl_absorpt_correction_type multi-scan
_exptl_absorpt_process_details 'Scalepack (Otwinowski & Minor, 1997)'
_exptl_crystal_colour colorless
_exptl_crystal_density_diffrn 1.231
_exptl_crystal_density_method 'not measured'
_exptl_crystal_description rod
_exptl_crystal_F_000 1088
_exptl_crystal_size_max 0.40
_exptl_crystal_size_mid 0.20
_exptl_crystal_size_min 0.15
_refine_diff_density_max 0.319
_refine_diff_density_min -0.286
_refine_diff_density_rms 0.057
_refine_ls_extinction_method none
_refine_ls_goodness_of_fit_ref 1.012
_refine_ls_hydrogen_treatment constr
_refine_ls_matrix_type full
_refine_ls_number_parameters 349
_refine_ls_number_reflns 6330
_refine_ls_number_restraints 0
_refine_ls_restrained_S_all 1.012
_refine_ls_R_factor_all 0.1003
_refine_ls_R_factor_gt 0.0513
_refine_ls_shift/su_max 0.000
_refine_ls_shift/su_mean 0.000
_refine_ls_structure_factor_coef Fsqd
_refine_ls_weighting_details 'calc w=1/[\s^2^(Fo^2^)+(0.0776P)^2^+0.0000P] where P=(Fo^2^+2Fc^2^)/3'
_refine_ls_weighting_scheme calc
_refine_ls_wR_factor_gt 0.1186
_refine_ls_wR_factor_ref 0.1415
_reflns_number_gt 3912
_reflns_number_total 6330
_reflns_threshold_expression >2\s(I)
_cod_data_source_file cg900786b_si_004.cif
_cod_data_source_block k06251
_cod_original_sg_symbol_H-M P21/c
_cod_database_code 4511083

loop_
_symmetry_equiv_pos_as_xyz
'x, y, z'
'-x, y+1/2, -z+1/2'
'-x, -y, -z'
'x, -y-1/2, z-1/2'

loop_
_atom_site_label
_atom_site_type_symbol
_atom_site_fract_x
_atom_site_fract_y
_atom_site_fract_z
_atom_site_U_iso_or_equiv
_atom_site_adp_type
_atom_site_occupancy
_atom_site_symmetry_multiplicity
_atom_site_calc_flag
_atom_site_refinement_flags
C2_1 C 0.15207(7) 0.21756(18) 0.48795(11) 0.0177(4) Uani 1 1 d .
C3_1 C 0.15010(7) 0.30602(18) 0.56991(11) 0.0171(4) Uani 1 1 d .
C4_1 C 0.14758(8) 0.45990(19) 0.55977(12) 0.0208(4) Uani 1 1 d .
H4_1 H 0.1447 0.5210 0.6126 0.025 Uiso 1 1 calc R
C5_1 C 0.14927(8) 0.52592(19) 0.47326(12) 0.0231(4) Uani 1 1 d .
H5_1 H 0.1475 0.6317 0.4656 0.028 Uiso 1 1 calc R
C6_1 C 0.15355(8) 0.43297(18) 0.39899(12) 0.0215(4) Uani 1 1 d .
H6_1 H 0.1560 0.4780 0.3401 0.026 Uiso 1 1 calc R
C7_1 C 0.15146(7) 0.23523(19) 0.66397(11) 0.0190(4) Uani 1 1 d .
C11_1 C 0.15841(8) -0.03126(18) 0.41624(11) 0.0187(4) Uani 1 1 d .
C12_1 C 0.10632(8) -0.09367(18) 0.35331(12) 0.0203(4) Uani 1 1 d .
C13_1 C 0.11667(8) -0.19322(18) 0.28401(12) 0.0225(4) Uani 1 1 d .
H13_1 H 0.0821 -0.2371 0.2403 0.027 Uiso 1 1 calc R
C14_1 C 0.17597(8) -0.22975(18) 0.27720(12) 0.0231(4) Uani 1 1 d .
H14_1 H 0.1817 -0.2989 0.2299 0.028 Uiso 1 1 calc R
C15_1 C 0.22673(8) -0.16552(18) 0.33927(12) 0.0232(4) Uani 1 1 d .
H15_1 H 0.2675 -0.1893 0.3344 0.028 Uiso 1 1 calc R
C16_1 C 0.21759(8) -0.06630(18) 0.40846(12) 0.0211(4) Uani 1 1 d .
H16_1 H 0.2524 -0.0217 0.4512 0.025 Uiso 1 1 calc R
C17_1 C 0.04136(8) -0.0562(2) 0.36204(13) 0.0271(4) Uani 1 1 d .
H17_1 H 0.0424 0.0481 0.3879 0.033 Uiso 1 1 calc R
C18_1 C 0.02199(9) -0.1607(2) 0.43428(14) 0.0330(5) Uani 1 1 d .
H18A_1 H 0.0212 -0.2644 0.4115 0.050 Uiso 1 1 calc R
H18B_1 H -0.0194 -0.1325 0.4408 0.050 Uiso 1 1 calc R
H18C_1 H 0.0517 -0.1520 0.4967 0.050 Uiso 1 1 calc R
C19_1 C -0.00715(9) -0.0593(2) 0.26596(14) 0.0393(5) Uani 1 1 d .
H19A_1 H 0.0070 0.0030 0.2193 0.059 Uiso 1 1 calc R
H19B_1 H -0.0466 -0.0203 0.2748 0.059 Uiso 1 1 calc R
H19C_1 H -0.0129 -0.1626 0.2423 0.059 Uiso 1 1 calc R
N1_1 N 0.15455(6) 0.28303(15) 0.40395(9) 0.0200(3) Uani 1 1 d .
N10_1 N 0.15125(6) 0.06670(15) 0.49177(10) 0.0212(3) Uani 1 1 d .
H10_1 H 0.1459 0.0252 0.5447 0.025 Uiso 1 1 calc R
O8_1 O 0.15063(6) 0.09942(13) 0.67621(8) 0.0247(3) Uani 1 1 d .
O9_1 O 0.15407(6) 0.33463(13) 0.73272(8) 0.0287(3) Uani 1 1 d .
H9_1 H 0.1542 0.2901 0.7843 0.043 Uiso 1 1 calc R
C2_2 C 0.33587(7) 0.21280(18) 0.29094(12) 0.0183(4) Uani 1 1 d .
C3_2 C 0.32976(7) 0.30409(18) 0.36971(12) 0.0192(4) Uani 1 1 d .
C4_2 C 0.31500(8) 0.45364(19) 0.35233(12) 0.0239(4) Uani 1 1 d .
H4_2 H 0.3111 0.5169 0.4037 0.029 Uiso 1 1 calc R
C5_2 C 0.30581(8) 0.5121(2) 0.26052(12) 0.0254(4) Uani 1 1 d .
H5_2 H 0.2966 0.6152 0.2480 0.031 Uiso 1 1 calc R
C6_2 C 0.31057(8) 0.41540(19) 0.18846(12) 0.0222(4) Uani 1 1 d .
H6_2 H 0.3032 0.4545 0.1252 0.027 Uiso 1 1 calc R
C7_2 C 0.33879(8) 0.24165(19) 0.46756(12) 0.0217(4) Uani 1 1 d .
C11_2 C 0.35540(8) -0.03994(18) 0.23240(12) 0.0189(4) Uani 1 1 d .
C12_2 C 0.41013(8) -0.12069(18) 0.23552(13) 0.0224(4) Uani 1 1 d .
C13_2 C 0.40868(8) -0.2267(2) 0.16415(13) 0.0266(4) Uani 1 1 d .
H13_2 H 0.4451 -0.2823 0.1644 0.032 Uiso 1 1 calc R
C14_2 C 0.35553(8) -0.25361(19) 0.09259(12) 0.0266(4) Uani 1 1 d .
H14_2 H 0.3559 -0.3264 0.0445 0.032 Uiso 1 1 calc R
C15_2 C 0.30206(8) -0.17451(19) 0.09140(12) 0.0244(4) Uani 1 1 d .
H15_2 H 0.2655 -0.1925 0.0425 0.029 Uiso 1 1 calc R
C16_2 C 0.30202(8) -0.06879(18) 0.16184(12) 0.0217(4) Uani 1 1 d .
H16_2 H 0.2650 -0.0155 0.1618 0.026 Uiso 1 1 calc R
C17_2 C 0.46777(8) -0.0946(2) 0.31622(13) 0.0291(5) Uani 1 1 d .
H17_2 H 0.4683 0.0137 0.3344 0.035 Uiso 1 1 calc R
C18_2 C 0.46463(9) -0.1868(2) 0.40496(14) 0.0408(5) Uani 1 1 d .
H18A_2 H 0.4265 -0.1622 0.4243 0.061 Uiso 1 1 calc R
H18B_2 H 0.5006 -0.1632 0.4576 0.061 Uiso 1 1 calc R
H18C_2 H 0.4649 -0.2938 0.3897 0.061 Uiso 1 1 calc R
C19_2 C 0.52826(9) -0.1276(2) 0.28812(16) 0.0398(5) Uani 1 1 d .
H19A_2 H 0.5312 -0.2353 0.2765 0.060 Uiso 1 1 calc R
H19B_2 H 0.5633 -0.0966 0.3402 0.060 Uiso 1 1 calc R
H19C_2 H 0.5292 -0.0721 0.2296 0.060 Uiso 1 1 calc R
N1_2 N 0.32483(6) 0.26943(15) 0.20096(9) 0.0199(3) Uani 1 1 d .
N10_2 N 0.35399(6) 0.06770(15) 0.30487(10) 0.0199(3) Uani 1 1 d .
H10_2 H 0.3661 0.0371 0.3647 0.024 Uiso 1 1 calc R
O8_2 O 0.35764(5) 0.11428(13) 0.49036(8) 0.0243(3) Uani 1 1 d .
O9_2 O 0.32383(7) 0.33796(13) 0.52777(9) 0.0339(3) Uani 1 1 d .
H9_2 H 0.3281 0.2972 0.5817 0.051 Uiso 1 1 calc R

loop_
_atom_site_aniso_label
_atom_site_aniso_U_11
_atom_site_aniso_U_22
_atom_site_aniso_U_33
_atom_site_aniso_U_23
_atom_site_aniso_U_13
_atom_site_aniso_U_12
C2_1 0.0187(8) 0.0192(9) 0.0159(9) 0.0015(7) 0.0054(7) 0.0003(7)
C3_1 0.0201(8) 0.0182(9) 0.0124(9) 0.0004(7) 0.0030(7) -0.0002(7)
C4_1 0.0254(9) 0.0213(9) 0.0157(9) -0.0037(7) 0.0053(7) 0.0011(7)
C5_1 0.0328(10) 0.0170(9) 0.0185(9) 0.0010(8) 0.0041(8) -0.0004(7)
C6_1 0.0302(10) 0.0189(9) 0.0152(9) 0.0029(7) 0.0051(7) -0.0014(7)
C7_1 0.0221(9) 0.0188(9) 0.0162(9) -0.0022(8) 0.0047(7) 0.0006(7)
C11_1 0.0310(10) 0.0140(8) 0.0119(8) 0.0026(7) 0.0070(7) 0.0012(7)
C12_1 0.0265(9) 0.0171(9) 0.0179(9) 0.0022(7) 0.0066(7) 0.0000(7)
C13_1 0.0314(10) 0.0189(9) 0.0163(9) 0.0006(7) 0.0044(7) -0.0037(7)
C14_1 0.0381(11) 0.0173(9) 0.0163(9) -0.0014(7) 0.0111(8) 0.0012(8)
C15_1 0.0301(10) 0.0202(9) 0.0217(10) 0.0024(8) 0.0110(8) 0.0018(7)
C16_1 0.0250(9) 0.0194(9) 0.0185(9) 0.0019(7) 0.0045(7) -0.0018(7)
C17_1 0.0267(10) 0.0257(10) 0.0284(11) -0.0030(8) 0.0057(8) 0.0017(8)
C18_1 0.0328(11) 0.0369(12) 0.0322(12) -0.0006(9) 0.0136(9) -0.0010(9)
C19_1 0.0325(11) 0.0467(13) 0.0359(12) 0.0037(10) 0.0028(9) 0.0053(10)
N1_1 0.0270(8) 0.0202(8) 0.0137(7) 0.0014(6) 0.0065(6) -0.0010(6)
N10_1 0.0354(8) 0.0159(7) 0.0144(8) 0.0015(6) 0.0099(6) -0.0008(6)
O8_1 0.0384(8) 0.0205(7) 0.0169(7) 0.0005(5) 0.0102(5) 0.0027(5)
O9_1 0.0553(9) 0.0210(7) 0.0113(6) -0.0002(5) 0.0109(6) -0.0010(6)
C2_2 0.0193(8) 0.0195(9) 0.0165(9) 0.0010(7) 0.0052(7) -0.0011(7)
C3_2 0.0244(9) 0.0208(9) 0.0131(9) 0.0010(7) 0.0061(7) 0.0000(7)
C4_2 0.0331(10) 0.0223(10) 0.0185(10) -0.0022(8) 0.0107(8) 0.0012(8)
C5_2 0.0364(11) 0.0206(9) 0.0209(10) 0.0016(8) 0.0100(8) 0.0057(8)
C6_2 0.0281(10) 0.0233(10) 0.0159(9) 0.0043(8) 0.0067(7) 0.0021(8)
C7_2 0.0270(9) 0.0198(10) 0.0189(9) -0.0025(8) 0.0069(7) -0.0028(7)
C11_2 0.0294(9) 0.0160(9) 0.0137(9) 0.0010(7) 0.0096(7) -0.0016(7)
C12_2 0.0264(9) 0.0187(9) 0.0237(10) 0.0013(8) 0.0091(8) -0.0021(7)
C13_2 0.0315(10) 0.0223(10) 0.0293(11) -0.0031(8) 0.0139(8) 0.0006(8)
C14_2 0.0397(11) 0.0219(10) 0.0212(10) -0.0052(8) 0.0134(8) -0.0046(8)
C15_2 0.0347(10) 0.0220(9) 0.0165(9) 0.0001(8) 0.0063(8) -0.0050(8)
C16_2 0.0294(10) 0.0174(9) 0.0198(10) 0.0029(8) 0.0090(8) 0.0001(7)
C17_2 0.0277(10) 0.0291(11) 0.0304(11) -0.0038(9) 0.0070(8) 0.0024(8)
C18_2 0.0386(12) 0.0481(14) 0.0323(12) 0.0042(10) 0.0024(9) 0.0040(10)
C19_2 0.0306(11) 0.0464(13) 0.0427(13) -0.0054(10) 0.0094(10) 0.0006(9)
N1_2 0.0244(8) 0.0204(8) 0.0155(8) 0.0016(6) 0.0058(6) 0.0021(6)
N10_2 0.0307(8) 0.0175(8) 0.0109(7) 0.0009(6) 0.0042(6) 0.0028(6)
O8_2 0.0358(7) 0.0208(7) 0.0162(7) 0.0005(5) 0.0065(5) 0.0016(5)
O9_2 0.0657(10) 0.0242(7) 0.0161(7) 0.0020(6) 0.0185(7) 0.0075(6)

loop_
_atom_type_symbol
_atom_type_description
_atom_type_scat_dispersion_real
_atom_type_scat_dispersion_imag
_atom_type_scat_source
C C 0.0033 0.0016 'International Tables Vol C Tables 4.2.6.8 and 6.1.1.4'
H H 0.0000 0.0000 'International Tables Vol C Tables 4.2.6.8 and 6.1.1.4'
N N 0.0061 0.0033 'International Tables Vol C Tables 4.2.6.8 and 6.1.1.4'
O O 0.0106 0.0060 'International Tables Vol C Tables 4.2.6.8 and 6.1.1.4'

loop_
_geom_angle_atom_site_label_1
_geom_angle_atom_site_label_2
_geom_angle_atom_site_label_3
_geom_angle
N10_1 C2_1 N1_1 118.11(14)
N10_1 C2_1 C3_1 121.02(15)
N1_1 C2_1 C3_1 120.87(15)
C4_1 C3_1 C2_1 118.13(15)
C4_1 C3_1 C7_1 120.68(15)
C2_1 C3_1 C7_1 121.18(14)
C3_1 C4_1 C5_1 120.58(16)
C3_1 C4_1 H4_1 119.7
C5_1 C4_1 H4_1 119.7
C6_1 C5_1 C4_1 117.58(16)
C6_1 C5_1 H5_1 121.2
C4_1 C5_1 H5_1 121.2
N1_1 C6_1 C5_1 124.42(16)
N1_1 C6_1 H6_1 117.8
C5_1 C6_1 H6_1 117.8
O8_1 C7_1 O9_1 123.86(15)
O8_1 C7_1 C3_1 123.60(15)
O9_1 C7_1 C3_1 112.53(14)
C16_1 C11_1 C12_1 120.80(16)
C16_1 C11_1 N10_1 118.84(14)
C12_1 C11_1 N10_1 120.33(15)
C13_1 C12_1 C11_1 117.39(15)
C13_1 C12_1 C17_1 121.66(15)
C11_1 C12_1 C17_1 120.94(15)
C14_1 C13_1 C12_1 121.71(16)
C14_1 C13_1 H13_1 119.1
C12_1 C13_1 H13_1 119.1
C15_1 C14_1 C13_1 119.98(16)
C15_1 C14_1 H14_1 120.0
C13_1 C14_1 H14_1 120.0
C14_1 C15_1 C16_1 119.33(16)
C14_1 C15_1 H15_1 120.3
C16_1 C15_1 H15_1 120.3
C15_1 C16_1 C11_1 120.78(16)
C15_1 C16_1 H16_1 119.6
C11_1 C16_1 H16_1 119.6
C12_1 C17_1 C19_1 113.44(16)
C12_1 C17_1 C18_1 110.63(14)
C19_1 C17_1 C18_1 110.31(15)
C12_1 C17_1 H17_1 107.4
C19_1 C17_1 H17_1 107.4
C18_1 C17_1 H17_1 107.4
C17_1 C18_1 H18A_1 109.5
C17_1 C18_1 H18B_1 109.5
H18A_1 C18_1 H18B_1 109.5
C17_1 C18_1 H18C_1 109.5
H18A_1 C18_1 H18C_1 109.5
H18B_1 C18_1 H18C_1 109.5
C17_1 C19_1 H19A_1 109.5
C17_1 C19_1 H19B_1 109.5
H19A_1 C19_1 H19B_1 109.5
C17_1 C19_1 H19C_1 109.5
H19A_1 C19_1 H19C_1 109.5
H19B_1 C19_1 H19C_1 109.5
C6_1 N1_1 C2_1 118.33(14)
C2_1 N10_1 C11_1 125.01(14)
C2_1 N10_1 H10_1 117.5
C11_1 N10_1 H10_1 117.5
C7_1 O9_1 H9_1 109.5
N1_2 C2_2 N10_2 118.40(14)
N1_2 C2_2 C3_2 120.94(15)
N10_2 C2_2 C3_2 120.65(14)
C4_2 C3_2 C2_2 118.14(15)
C4_2 C3_2 C7_2 120.43(15)
C2_2 C3_2 C7_2 121.43(15)
C3_2 C4_2 C5_2 120.57(16)
C3_2 C4_2 H4_2 119.7
C5_2 C4_2 H4_2 119.7
C6_2 C5_2 C4_2 117.47(16)
C6_2 C5_2 H5_2 121.3
C4_2 C5_2 H5_2 121.3
N1_2 C6_2 C5_2 124.64(16)
N1_2 C6_2 H6_2 117.7
C5_2 C6_2 H6_2 117.7
O8_2 C7_2 O9_2 123.53(16)
O8_2 C7_2 C3_2 124.10(15)
O9_2 C7_2 C3_2 112.37(14)
C16_2 C11_2 C12_2 120.65(16)
C16_2 C11_2 N10_2 119.58(15)
C12_2 C11_2 N10_2 119.71(15)
C13_2 C12_2 C11_2 117.42(16)
C13_2 C12_2 C17_2 122.01(16)
C11_2 C12_2 C17_2 120.54(15)
C14_2 C13_2 C12_2 121.87(17)
C14_2 C13_2 H13_2 119.1
C12_2 C13_2 H13_2 119.1
C15_2 C14_2 C13_2 119.86(17)
C15_2 C14_2 H14_2 120.1
C13_2 C14_2 H14_2 120.1
C14_2 C15_2 C16_2 119.57(16)
C14_2 C15_2 H15_2 120.2
C16_2 C15_2 H15_2 120.2
C15_2 C16_2 C11_2 120.61(16)
C15_2 C16_2 H16_2 119.7
C11_2 C16_2 H16_2 119.7
C12_2 C17_2 C19_2 113.75(16)
C12_2 C17_2 C18_2 110.56(15)
C19_2 C17_2 C18_2 109.78(16)
C12_2 C17_2 H17_2 107.5
C19_2 C17_2 H17_2 107.5
C18_2 C17_2 H17_2 107.5
C17_2 C18_2 H18A_2 109.5
C17_2 C18_2 H18B_2 109.5
H18A_2 C18_2 H18B_2 109.5
C17_2 C18_2 H18C_2 109.5
H18A_2 C18_2 H18C_2 109.5
H18B_2 C18_2 H18C_2 109.5
C17_2 C19_2 H19A_2 109.5
C17_2 C19_2 H19B_2 109.5
H19A_2 C19_2 H19B_2 109.5
C17_2 C19_2 H19C_2 109.5
H19A_2 C19_2 H19C_2 109.5
H19B_2 C19_2 H19C_2 109.5
C6_2 N1_2 C2_2 118.17(14)
C2_2 N10_2 C11_2 126.51(14)
C2_2 N10_2 H10_2 116.7
C11_2 N10_2 H10_2 116.7
C7_2 O9_2 H9_2 109.5

loop_
_geom_bond_atom_site_label_1
_geom_bond_atom_site_label_2
_geom_bond_distance
C2_1 N10_1 1.347(2)
C2_1 N1_1 1.354(2)
C2_1 C3_1 1.427(2)
C3_1 C4_1 1.380(2)
C3_1 C7_1 1.485(2)
C4_1 C5_1 1.384(2)
C4_1 H4_1 0.9500
C5_1 C6_1 1.373(2)
C5_1 H5_1 0.9500
C6_1 N1_1 1.339(2)
C6_1 H6_1 0.9500
C7_1 O8_1 1.2250(19)
C7_1 O9_1 1.3181(19)
C11_1 C16_1 1.384(2)
C11_1 C12_1 1.400(2)
C11_1 N10_1 1.432(2)
C12_1 C13_1 1.394(2)
C12_1 C17_1 1.517(2)
C13_1 C14_1 1.385(2)
C13_1 H13_1 0.9500
C14_1 C15_1 1.382(2)
C14_1 H14_1 0.9500
C15_1 C16_1 1.383(2)
C15_1 H15_1 0.9500
C16_1 H16_1 0.9500
C17_1 C19_1 1.532(2)
C17_1 C18_1 1.532(3)
C17_1 H17_1 1.0000
C18_1 H18A_1 0.9800
C18_1 H18B_1 0.9800
C18_1 H18C_1 0.9800
C19_1 H19A_1 0.9800
C19_1 H19B_1 0.9800
C19_1 H19C_1 0.9800
N10_1 H10_1 0.8800
O9_1 H9_1 0.8400
C2_2 N1_2 1.354(2)
C2_2 N10_2 1.356(2)
C2_2 C3_2 1.427(2)
C3_2 C4_2 1.382(2)
C3_2 C7_2 1.480(2)
C4_2 C5_2 1.386(2)
C4_2 H4_2 0.9500
C5_2 C6_2 1.371(2)
C5_2 H5_2 0.9500
C6_2 N1_2 1.342(2)
C6_2 H6_2 0.9500
C7_2 O8_2 1.2277(19)
C7_2 O9_2 1.3180(19)
C11_2 C16_2 1.385(2)
C11_2 C12_2 1.406(2)
C11_2 N10_2 1.422(2)
C12_2 C13_2 1.389(2)
C12_2 C17_2 1.523(2)
C13_2 C14_2 1.386(2)
C13_2 H13_2 0.9500
C14_2 C15_2 1.379(2)
C14_2 H14_2 0.9500
C15_2 C16_2 1.384(2)
C15_2 H15_2 0.9500
C16_2 H16_2 0.9500
C17_2 C19_2 1.524(3)
C17_2 C18_2 1.533(3)
C17_2 H17_2 1.0000
C18_2 H18A_2 0.9800
C18_2 H18B_2 0.9800
C18_2 H18C_2 0.9800
C19_2 H19A_2 0.9800
C19_2 H19B_2 0.9800
C19_2 H19C_2 0.9800
N10_2 H10_2 0.8800
O9_2 H9_2 0.8400

loop_
_geom_hbond_atom_site_label_D
_geom_hbond_atom_site_label_H
_geom_hbond_atom_site_label_A
_geom_hbond_distance_DH
_geom_hbond_distance_HA
_geom_hbond_distance_DA
_geom_hbond_angle_DHA
_geom_hbond_site_symmetry_A
N10_1 H10_1 O8_1 0.88 1.98 2.6694(18) 134.2 .
O9_1 H9_1 N1_1 0.84 1.84 2.6723(18) 172.6 4_566
N10_2 H10_2 O8_2 0.88 1.98 2.6788(18) 135.0 .
O9_2 H9_2 N1_2 0.84 1.83 2.6614(18) 169.1 4_566

loop_
_geom_torsion_atom_site_label_1
_geom_torsion_atom_site_label_2
_geom_torsion_atom_site_label_3
_geom_torsion_atom_site_label_4
_geom_torsion
N10_1 C2_1 C3_1 C4_1 -176.44(15)
N1_1 C2_1 C3_1 C4_1 3.3(2)
N10_1 C2_1 C3_1 C7_1 4.3(2)
N1_1 C2_1 C3_1 C7_1 -176.03(14)
C2_1 C3_1 C4_1 C5_1 -2.4(2)
C7_1 C3_1 C4_1 C5_1 176.94(15)
C3_1 C4_1 C5_1 C6_1 -0.1(2)
C4_1 C5_1 C6_1 N1_1 1.8(3)
C4_1 C3_1 C7_1 O8_1 176.29(16)
C2_1 C3_1 C7_1 O8_1 -4.4(2)
C4_1 C3_1 C7_1 O9_1 -4.1(2)
C2_1 C3_1 C7_1 O9_1 175.13(14)
C16_1 C11_1 C12_1 C13_1 0.8(2)
N10_1 C11_1 C12_1 C13_1 -177.27(14)
C16_1 C11_1 C12_1 C17_1 179.61(15)
N10_1 C11_1 C12_1 C17_1 1.5(2)
C11_1 C12_1 C13_1 C14_1 0.1(3)
C17_1 C12_1 C13_1 C14_1 -178.70(15)
C12_1 C13_1 C14_1 C15_1 -0.8(3)
C13_1 C14_1 C15_1 C16_1 0.7(3)
C14_1 C15_1 C16_1 C11_1 0.2(3)
C12_1 C11_1 C16_1 C15_1 -1.0(3)
N10_1 C11_1 C16_1 C15_1 177.16(15)
C13_1 C12_1 C17_1 C19_1 -32.1(2)
C11_1 C12_1 C17_1 C19_1 149.15(17)
C13_1 C12_1 C17_1 C18_1 92.4(2)
C11_1 C12_1 C17_1 C18_1 -86.3(2)
C5_1 C6_1 N1_1 C2_1 -1.0(2)
N10_1 C2_1 N1_1 C6_1 178.08(14)
C3_1 C2_1 N1_1 C6_1 -1.6(2)
N1_1 C2_1 N10_1 C11_1 6.0(2)
C3_1 C2_1 N10_1 C11_1 -174.35(14)
C16_1 C11_1 N10_1 C2_1 83.8(2)
C12_1 C11_1 N10_1 C2_1 -98.0(2)
N1_2 C2_2 C3_2 C4_2 -2.9(2)
N10_2 C2_2 C3_2 C4_2 175.94(15)
N1_2 C2_2 C3_2 C7_2 177.05(14)
N10_2 C2_2 C3_2 C7_2 -4.1(2)
C2_2 C3_2 C4_2 C5_2 0.7(2)
C7_2 C3_2 C4_2 C5_2 -179.26(15)
C3_2 C4_2 C5_2 C6_2 1.4(3)
C4_2 C5_2 C6_2 N1_2 -1.6(3)
C4_2 C3_2 C7_2 O8_2 -172.78(16)
C2_2 C3_2 C7_2 O8_2 7.3(3)
C4_2 C3_2 C7_2 O9_2 7.7(2)
C2_2 C3_2 C7_2 O9_2 -172.20(14)
C16_2 C11_2 C12_2 C13_2 1.6(2)
N10_2 C11_2 C12_2 C13_2 178.70(15)
C16_2 C11_2 C12_2 C17_2 -176.72(16)
N10_2 C11_2 C12_2 C17_2 0.4(2)
C11_2 C12_2 C13_2 C14_2 -0.4(3)
C17_2 C12_2 C13_2 C14_2 177.83(16)
C12_2 C13_2 C14_2 C15_2 -0.3(3)
C13_2 C14_2 C15_2 C16_2 0.0(3)
C14_2 C15_2 C16_2 C11_2 1.1(3)
C12_2 C11_2 C16_2 C15_2 -1.9(2)
N10_2 C11_2 C16_2 C15_2 -179.09(15)
C13_2 C12_2 C17_2 C19_2 29.4(2)
C11_2 C12_2 C17_2 C19_2 -152.44(16)
C13_2 C12_2 C17_2 C18_2 -94.7(2)
C11_2 C12_2 C17_2 C18_2 83.5(2)
C5_2 C6_2 N1_2 C2_2 -0.6(2)
N10_2 C2_2 N1_2 C6_2 -176.03(14)
C3_2 C2_2 N1_2 C6_2 2.8(2)
N1_2 C2_2 N10_2 C11_2 -8.6(2)
C3_2 C2_2 N10_2 C11_2 172.55(15)
C16_2 C11_2 N10_2 C2_2 -55.5(2)
C12_2 C11_2 N10_2 C2_2 127.29(17)
